data_2230704
loop_
_publ_author_name
'Pasdar, Hoda'
'Siabi, Shadi'
'Notash, Behrouz'
'Aghabozorg, Hossein'
'Foroughifar, Naser'

_publ_section_title
;
 Poly[tri-\m~2~-aqua-(\m~3~-pyridine-2,4-dicarboxylato-\k^4^<i>N</i>,<i>O</i>^2^:<i>O</i>^2^:<i>O</i>^2'^)barium]
;
_journal_coeditor_code HY2431
_journal_issue 7
_journal_name_full 'Acta Crystallographica Section E'
_journal_page_first m848
_journal_paper_doi 10.1107/S1600536811020204
_journal_volume 67
_journal_year 2011
_chemical_formula_iupac '[Ba (C7 H3 N O4) (H2 O)3]'
_chemical_formula_moiety 'C7 H9 Ba N O7'
_chemical_formula_sum 'C7 H9 Ba N O7'
_chemical_formula_weight 356.48
_chemical_name_systematic
;
Poly[tri-\m~2~-aqua-(\m~3~-pyridine-2,4-dicarboxylato-
\k^4^<i>N</i>,<i>O</i>^2^:<i>O</i>^2^:<i>O</i>^2'^)barium]
;
_space_group_IT_number 14
_symmetry_cell_setting monoclinic
_symmetry_space_group_name_Hall '-P 2ybc'
_symmetry_space_group_name_H-M 'P 1 21/c 1'
_atom_sites_solution_hydrogens geom
_atom_sites_solution_primary direct
_atom_sites_solution_secondary difmap
_audit_creation_method SHELXL-97
_cell_angle_alpha 90.00
_cell_angle_beta 94.13(3)
_cell_angle_gamma 90.00
_cell_formula_units_Z 4
_cell_length_a 11.079(2)
_cell_length_b 13.714(3)
_cell_length_c 6.5961(13)
_cell_measurement_reflns_used 2681
_cell_measurement_temperature 298(2)
_cell_measurement_theta_max 29.14
_cell_measurement_theta_min 2.37
_cell_volume 999.6(3)
_computing_cell_refinement 'X-AREA (Stoe & Cie, 2005)'
_computing_data_collection 'X-AREA (Stoe & Cie, 2005)'
_computing_data_reduction 'X-AREA (Stoe & Cie, 2005)'
_computing_molecular_graphics 'ORTEP-3 (Farrugia, 1997)'
_computing_publication_material 'WinGX (Farrugia, 1999)'
_computing_structure_refinement 'SHELXL97 (Sheldrick, 2008)'
_computing_structure_solution 'SHELXS97 (Sheldrick, 2008)'
_diffrn_ambient_temperature 298(2)
_diffrn_measured_fraction_theta_full 0.997
_diffrn_measured_fraction_theta_max 0.997
_diffrn_measurement_device_type 'Stoe IPDS-2T'
_diffrn_measurement_method \w
_diffrn_radiation_monochromator graphite
_diffrn_radiation_source 'fine-focus sealed tube'
_diffrn_radiation_type MoK\a
_diffrn_radiation_wavelength 0.71073
_diffrn_reflns_av_R_equivalents 0.0409
_diffrn_reflns_av_sigmaI/netI 0.0273
_diffrn_reflns_limit_h_max 13
_diffrn_reflns_limit_h_min -15
_diffrn_reflns_limit_k_max 18
_diffrn_reflns_limit_k_min -18
_diffrn_reflns_limit_l_max 9
_diffrn_reflns_limit_l_min -9
_diffrn_reflns_number 7321
_diffrn_reflns_theta_full 29.14
_diffrn_reflns_theta_max 29.14
_diffrn_reflns_theta_min 2.37
_exptl_absorpt_coefficient_mu 3.995
_exptl_absorpt_correction_T_max 0.460
_exptl_absorpt_correction_T_min 0.410
_exptl_absorpt_correction_type numerical
_exptl_absorpt_process_details '(X-SHAPE and X-RED32; Stoe & Cie, 2005)'
_exptl_crystal_colour colorless
_exptl_crystal_density_diffrn 2.369
_exptl_crystal_density_method 'not measured'
_exptl_crystal_description block
_exptl_crystal_F_000 680
_exptl_crystal_size_max 0.39
_exptl_crystal_size_mid 0.38
_exptl_crystal_size_min 0.33
_refine_diff_density_max 2.201
_refine_diff_density_min -0.602
_refine_ls_extinction_coef 0.0182(7)
_refine_ls_extinction_expression Fc^*^=kFc[1+0.001xFc^2^\l^3^/sin(2\q)]^-1/4^
_refine_ls_extinction_method 'SHELXL97 (Sheldrick, 2008)'
_refine_ls_goodness_of_fit_ref 1.103
_refine_ls_hydrogen_treatment mixed
_refine_ls_matrix_type full
_refine_ls_number_parameters 170
_refine_ls_number_reflns 2681
_refine_ls_number_restraints 1
_refine_ls_restrained_S_all 1.104
_refine_ls_R_factor_all 0.0251
_refine_ls_R_factor_gt 0.0229
_refine_ls_shift/su_max 0.002
_refine_ls_shift/su_mean 0.000
_refine_ls_structure_factor_coef Fsqd
_refine_ls_weighting_details 'calc w=1/[\s^2^(Fo^2^)+(0.0343P)^2^+0.2871P] where P=(Fo^2^+2Fc^2^)/3'
_refine_ls_weighting_scheme calc
_refine_ls_wR_factor_gt 0.0559
_refine_ls_wR_factor_ref 0.0569
_reflns_number_gt 2515
_reflns_number_total 2681
_reflns_threshold_expression I>2\s(I)
_cod_data_source_file hy2431.cif
_cod_data_source_block I
_cod_original_sg_symbol_H-M 'P 21/c'
_cod_database_code 2230704
_cod_database_fobs_code 2230704

loop_
_symmetry_equiv_pos_as_xyz
'x, y, z'
'-x, y+1/2, -z+1/2'
'-x, -y, -z'
'x, -y-1/2, z-1/2'

loop_
_atom_site_type_symbol
_atom_site_label
_atom_site_fract_x
_atom_site_fract_y
_atom_site_fract_z
_atom_site_U_iso_or_equiv
_atom_site_adp_type
_atom_site_calc_flag
_atom_site_refinement_flags
_atom_site_occupancy
_atom_site_symmetry_multiplicity
_atom_site_disorder_assembly
_atom_site_disorder_group
H H6B -0.211(3) 0.577(3) -0.019(6) 0.045(11) Uiso d D 1 1 . .
O O6 -0.16582(16) 0.54989(14) 0.0517(3) 0.0245(3) Uani d D 1 1 . .
O O7 -0.09028(16) 0.75423(14) -0.1846(3) 0.0234(3) Uani d . 1 1 . .
O O5 0.02949(17) 0.45857(14) 0.2957(3) 0.0233(3) Uani d . 1 1 . .
Ba Ba1 0.074526(10) 0.638147(8) 0.073630(17) 0.01506(7) Uani d . 1 1 . .
C C2 0.4566(2) 0.63768(15) 0.5688(4) 0.0179(4) Uani d . 1 1 . .
H H2 0.4672 0.6508 0.7073 0.021 Uiso calc R 1 1 . .
N N1 0.32012(18) 0.61649(17) 0.2709(3) 0.0223(4) Uani d . 1 1 . .
C C1 0.3411(2) 0.63417(14) 0.4713(4) 0.0166(4) Uani d . 1 1 . .
C C5 0.4167(2) 0.6023(2) 0.1646(4) 0.0290(5) Uani d . 1 1 . .
H H5 0.4040 0.5907 0.0258 0.035 Uiso calc R 1 1 . .
O O1 0.13032(15) 0.66224(14) 0.4870(3) 0.0227(3) Uani d . 1 1 . .
O O2 0.24279(19) 0.65068(17) 0.7766(3) 0.0341(5) Uani d . 1 1 . .
C C6 0.2301(2) 0.64984(16) 0.5894(4) 0.0175(4) Uani d . 1 1 . .
C C7 0.6829(2) 0.62030(18) 0.5578(4) 0.0206(4) Uani d . 1 1 . .
C C3 0.5562(2) 0.62132(17) 0.4560(4) 0.0186(4) Uani d . 1 1 . .
C C4 0.5348(2) 0.6037(2) 0.2492(4) 0.0268(5) Uani d . 1 1 . .
H H4 0.5990 0.5930 0.1685 0.032 Uiso calc R 1 1 . .
O O3 0.69566(19) 0.64657(16) 0.7382(3) 0.0340(5) Uani d . 1 1 . .
O O4 0.76764(15) 0.59321(15) 0.4537(3) 0.0278(4) Uani d . 1 1 . .
H H5A -0.019(4) 0.438(3) 0.361(6) 0.047(11) Uiso d . 1 1 . .
H H5B 0.087(4) 0.448(3) 0.364(6) 0.048(12) Uiso d . 1 1 . .
H H7B -0.116(4) 0.792(3) -0.116(6) 0.039(10) Uiso d . 1 1 . .
H H6A -0.209(4) 0.550(3) 0.164(6) 0.043(10) Uiso d . 1 1 . .
H H7A -0.155(4) 0.723(3) -0.215(7) 0.060(13) Uiso d . 1 1 . .

loop_
_atom_site_aniso_label
_atom_site_aniso_U_11
_atom_site_aniso_U_22
_atom_site_aniso_U_33
_atom_site_aniso_U_12
_atom_site_aniso_U_13
_atom_site_aniso_U_23
O6 0.0208(8) 0.0317(9) 0.0211(8) 0.0043(7) 0.0026(7) 0.0017(7)
O7 0.0204(8) 0.0251(8) 0.0246(8) -0.0010(7) 0.0016(7) -0.0014(7)
O5 0.0192(8) 0.0316(9) 0.0191(8) 0.0005(7) 0.0014(7) 0.0040(7)
Ba1 0.01347(9) 0.01844(9) 0.01335(10) 0.00009(4) 0.00141(5) -0.00001(4)
C2 0.0153(10) 0.0255(11) 0.0128(10) -0.0002(7) 0.0004(8) 0.0007(7)
N1 0.0169(9) 0.0350(10) 0.0148(9) 0.0023(8) -0.0012(7) -0.0034(8)
C1 0.0128(9) 0.0217(10) 0.0156(10) 0.0007(7) 0.0026(8) 0.0003(7)
C5 0.0177(10) 0.0535(16) 0.0157(10) 0.0048(11) 0.0003(8) -0.0053(11)
O1 0.0135(7) 0.0330(8) 0.0218(8) 0.0041(6) 0.0017(6) 0.0010(7)
O2 0.0216(9) 0.0644(14) 0.0170(9) -0.0006(8) 0.0052(7) -0.0048(8)
C6 0.0138(9) 0.0202(9) 0.0189(10) -0.0006(7) 0.0042(8) -0.0010(8)
C7 0.0137(9) 0.0240(9) 0.0237(11) -0.0005(8) -0.0013(8) 0.0044(9)
C3 0.0146(9) 0.0227(9) 0.0182(10) 0.0006(8) 0.0002(8) 0.0014(8)
C4 0.0160(10) 0.0466(15) 0.0179(11) 0.0017(10) 0.0026(8) -0.0032(10)
O3 0.0237(10) 0.0518(12) 0.0252(10) 0.0041(8) -0.0065(8) -0.0064(8)
O4 0.0156(7) 0.0406(10) 0.0272(9) 0.0030(7) 0.0023(6) 0.0028(8)

loop_
_atom_type_symbol
_atom_type_description
_atom_type_scat_dispersion_real
_atom_type_scat_dispersion_imag
_atom_type_scat_source
C C 0.0033 0.0016 'International Tables Vol C Tables 4.2.6.8 and 6.1.1.4'
H H 0.0000 0.0000 'International Tables Vol C Tables 4.2.6.8 and 6.1.1.4'
N N 0.0061 0.0033 'International Tables Vol C Tables 4.2.6.8 and 6.1.1.4'
O O 0.0106 0.0060 'International Tables Vol C Tables 4.2.6.8 and 6.1.1.4'
Ba Ba -0.3244 2.2819 'International Tables Vol C Tables 4.2.6.8 and 6.1.1.4'

loop_
_geom_angle_atom_site_label_1
_geom_angle_atom_site_label_2
_geom_angle_atom_site_label_3
_geom_angle_site_symmetry_1
_geom_angle_site_symmetry_3
_geom_angle
_geom_angle_publ_flag
Ba1 O6 Ba1 3_565 . 92.69(5) ?
Ba1 O6 H6B 3_565 . 119(3) ?
Ba1 O6 H6B . . 113(3) ?
Ba1 O6 H6A 3_565 . 117(2) ?
Ba1 O6 H6A . . 119(2) ?
H6B O6 H6A . . 98(4) ?
Ba1 O7 Ba1 . 4_575 102.01(6) ?
Ba1 O7 H7B . . 106(3) ?
Ba1 O7 H7B 4_575 . 105(3) ?
Ba1 O7 H7A . . 110(3) ?
Ba1 O7 H7A 4_575 . 133(3) ?
H7B O7 H7A . . 98(4) ?
Ba1 O5 Ba1 . 3_565 92.06(5) ?
Ba1 O5 H5A . . 138(3) ?
Ba1 O5 H5A 3_565 . 93(3) ?
Ba1 O5 H5B . . 107(3) ?
Ba1 O5 H5B 3_565 . 131(3) ?
H5A O5 H5B . . 101(4) ?
O1 Ba1 O2 . 1_554 124.57(6) ?
O1 Ba1 O1 . 4_575 92.64(5) ?
O2 Ba1 O1 1_554 4_575 68.86(6) ?
O1 Ba1 O7 . . 127.00(5) ?
O2 Ba1 O7 1_554 . 88.74(6) ?
O1 Ba1 O7 4_575 . 59.52(5) ?
O1 Ba1 O7 . 4_576 60.32(5) ?
O2 Ba1 O7 1_554 4_576 145.70(6) ?
O1 Ba1 O7 4_575 4_576 77.19(5) ?
O7 Ba1 O7 . 4_576 69.42(3) ?
O1 Ba1 O6 . 3_565 109.12(5) ?
O2 Ba1 O6 1_554 3_565 66.05(6) ?
O1 Ba1 O6 4_575 3_565 134.70(5) ?
O7 Ba1 O6 . 3_565 122.63(6) ?
O7 Ba1 O6 4_576 3_565 148.11(5) ?
O1 Ba1 O6 . . 103.66(6) ?
O2 Ba1 O6 1_554 . 129.84(6) ?
O1 Ba1 O6 4_575 . 126.43(5) ?
O7 Ba1 O6 . . 70.32(5) ?
O7 Ba1 O6 4_576 . 68.38(5) ?
O6 Ba1 O6 3_565 . 87.31(5) ?
O1 Ba1 O5 . . 69.02(5) ?
O2 Ba1 O5 1_554 . 123.15(6) ?
O1 Ba1 O5 4_575 . 161.49(5) ?
O7 Ba1 O5 . . 129.53(5) ?
O7 Ba1 O5 4_576 . 90.93(5) ?
O6 Ba1 O5 3_565 . 58.13(5) ?
O6 Ba1 O5 . . 59.20(6) ?
O1 Ba1 O5 . 3_565 156.43(5) ?
O2 Ba1 O5 1_554 3_565 71.89(6) ?
O1 Ba1 O5 4_575 3_565 110.05(5) ?
O7 Ba1 O5 . 3_565 64.24(6) ?
O7 Ba1 O5 4_576 3_565 117.35(5) ?
O6 Ba1 O5 3_565 3_565 59.19(5) ?
O6 Ba1 O5 . 3_565 57.95(5) ?
O5 Ba1 O5 . 3_565 87.94(5) ?
O1 Ba1 N1 . . 56.21(6) ?
O2 Ba1 N1 1_554 . 71.07(6) ?
O1 Ba1 N1 4_575 . 88.79(6) ?
O7 Ba1 N1 . . 147.33(6) ?
O7 Ba1 N1 4_576 . 113.88(6) ?
O6 Ba1 N1 3_565 . 72.99(6) ?
O6 Ba1 N1 . . 142.22(6) ?
O5 Ba1 N1 . . 83.07(6) ?
O5 Ba1 N1 3_565 . 128.03(6) ?
O1 Ba1 C6 . 4_575 77.88(6) ?
O2 Ba1 C6 1_554 4_575 66.76(6) ?
O1 Ba1 C6 4_575 4_575 21.45(5) ?
O7 Ba1 C6 . 4_575 80.97(6) ?
O7 Ba1 C6 4_576 4_575 83.42(5) ?
O6 Ba1 C6 3_565 4_575 125.75(5) ?
O6 Ba1 C6 . 4_575 145.09(5) ?
O5 Ba1 C6 . 4_575 144.49(6) ?
O5 Ba1 C6 3_565 4_575 125.70(5) ?
N1 Ba1 C6 . 4_575 67.67(6) ?
O1 Ba1 Ba1 . 3_565 112.92(4) ?
O2 Ba1 Ba1 1_554 3_565 99.38(5) ?
O1 Ba1 Ba1 4_575 3_565 153.68(4) ?
O7 Ba1 Ba1 . 3_565 98.00(4) ?
O7 Ba1 Ba1 4_576 3_565 109.33(4) ?
O6 Ba1 Ba1 3_565 3_565 43.72(4) ?
O6 Ba1 Ba1 . 3_565 43.58(4) ?
O5 Ba1 Ba1 . 3_565 44.06(4) ?
O5 Ba1 Ba1 3_565 3_565 43.89(4) ?
N1 Ba1 Ba1 . 3_565 110.18(5) ?
C1 C2 C3 . . 119.0(2) ?
C1 C2 H2 . . 120.5 ?
C3 C2 H2 . . 120.5 ?
C5 N1 C1 . . 116.9(2) ?
C5 N1 Ba1 . . 122.17(16) ?
C1 N1 Ba1 . . 120.28(14) ?
N1 C1 C2 . . 123.3(2) ?
N1 C1 C6 . . 116.1(2) ?
C2 C1 C6 . . 120.7(2) ?
N1 C5 C4 . . 123.8(2) ?
N1 C5 H5 . . 118.1 ?
C4 C5 H5 . . 118.1 ?
C6 O1 Ba1 . . 129.32(14) ?
C6 O1 Ba1 . 4_576 102.37(14) ?
Ba1 O1 Ba1 . 4_576 105.86(6) ?
C6 O2 Ba1 . 1_556 131.70(16) ?
O2 C6 O1 . . 124.5(2) ?
O2 C6 C1 . . 118.5(2) ?
O1 C6 C1 . . 117.0(2) ?
O2 C6 Ba1 . 4_576 92.52(15) ?
O1 C6 Ba1 . 4_576 56.18(12) ?
C1 C6 Ba1 . 4_576 122.45(13) ?
O3 C7 O4 . . 124.8(2) ?
O3 C7 C3 . . 117.5(2) ?
O4 C7 C3 . . 117.8(2) ?
C4 C3 C2 . . 117.8(2) ?
C4 C3 C7 . . 121.5(2) ?
C2 C3 C7 . . 120.7(2) ?
C5 C4 C3 . . 119.2(2) ?
C5 C4 H4 . . 120.4 ?
C3 C4 H4 . . 120.4 ?

loop_
_geom_bond_atom_site_label_1
_geom_bond_atom_site_label_2
_geom_bond_site_symmetry_2
_geom_bond_distance
_geom_bond_publ_flag
O6 H6B . 0.75(3) ?
O6 H6A . 0.91(4) ?
O7 H7B . 0.75(4) ?
O7 H7A . 0.85(5) ?
O5 H5A . 0.77(5) ?
O5 H5B . 0.77(5) ?
Ba1 O1 . 2.7720(19) ?
Ba1 O2 1_554 2.805(2) ?
Ba1 O1 4_575 2.8728(19) ?
Ba1 O7 4_576 2.9111(18) ?
Ba1 O7 . 2.8846(19) ?
Ba1 O6 3_565 2.9115(19) ?
Ba1 O5 3_565 2.935(2) ?
Ba1 O5 . 2.9263(19) ?
Ba1 N1 . 2.945(2) ?
Ba1 O6 . 2.9190(19) ?
C2 C1 . 1.391(3) ?
C2 C3 . 1.393(3) ?
C2 H2 . 0.9300 ?
N1 C5 . 1.336(3) ?
N1 C1 . 1.347(3) ?
C1 C6 . 1.518(3) ?
C5 C4 . 1.385(3) ?
C5 H5 . 0.9300 ?
O1 C6 . 1.265(3) ?
O2 C6 . 1.233(3) ?
C7 O3 . 1.242(3) ?
C7 O4 . 1.258(3) ?
C7 C3 . 1.511(3) ?
C3 C4 . 1.389(3) ?
C4 H4 . 0.9300 ?

loop_
_geom_hbond_atom_site_label_D
_geom_hbond_atom_site_label_H
_geom_hbond_atom_site_label_A
_geom_hbond_site_symmetry_A
_geom_hbond_distance_DH
_geom_hbond_distance_HA
_geom_hbond_distance_DA
_geom_hbond_angle_DHA
_geom_hbond_publ_flag
C5 H5 O2 1_554 0.93 2.48 3.161(3) 130 yes
O5 H5A O1 3_566 0.77(5) 2.14(4) 2.881(3) 162(4) yes
O5 H5B O4 3_666 0.77(5) 2.02(5) 2.785(3) 174(4) yes
O6 H6A O4 1_455 0.91(4) 2.03(4) 2.865(3) 151(3) yes
O6 H6B O3 1_454 0.76(4) 2.08(4) 2.816(3) 167(4) yes
O7 H7A O3 1_454 0.85(5) 1.96(5) 2.809(3) 175(4) yes
O7 H7B O4 4_475 0.75(4) 2.11(4) 2.810(3) 155(4) yes

loop_
_geom_torsion_atom_site_label_1
_geom_torsion_atom_site_label_2
_geom_torsion_atom_site_label_3
_geom_torsion_atom_site_label_4
_geom_torsion_site_symmetry_1
_geom_torsion_site_symmetry_2
_geom_torsion_site_symmetry_3
_geom_torsion_site_symmetry_4
_geom_torsion
_geom_torsion_publ_flag
Ba1 O7 Ba1 O1 4_575 . . . 108.60(7) ?
Ba1 O7 Ba1 O2 4_575 . . 1_554 -25.36(7) ?
Ba1 O7 Ba1 O1 4_575 . . 4_575 40.72(5) ?
Ba1 O7 Ba1 O7 4_575 . . 4_576 127.63(8) ?
Ba1 O7 Ba1 O6 4_575 . . 3_565 -85.61(7) ?
Ba1 O7 Ba1 O6 4_575 . . . -158.86(7) ?
Ba1 O7 Ba1 O5 4_575 . . . -159.07(5) ?
Ba1 O7 Ba1 O5 4_575 . . 3_565 -95.80(7) ?
Ba1 O7 Ba1 N1 4_575 . . . 25.18(13) ?
Ba1 O7 Ba1 C6 4_575 . . 4_575 41.31(6) ?
Ba1 O7 Ba1 Ba1 4_575 . . 3_565 -124.66(5) ?
Ba1 O6 Ba1 O1 3_565 . . . -109.03(5) ?
Ba1 O6 Ba1 O2 3_565 . . 1_554 55.35(9) ?
Ba1 O6 Ba1 O1 3_565 . . 4_575 147.19(5) ?
Ba1 O6 Ba1 O7 3_565 . . . 126.16(6) ?
Ba1 O6 Ba1 O7 3_565 . . 4_576 -158.90(7) ?
Ba1 O6 Ba1 O6 3_565 . . 3_565 0.0 ?
Ba1 O6 Ba1 O5 3_565 . . . -54.04(5) ?
Ba1 O6 Ba1 O5 3_565 . . 3_565 54.86(5) ?
Ba1 O6 Ba1 N1 3_565 . . . -57.40(10) ?
Ba1 O6 Ba1 C6 3_565 . . 4_575 162.67(7) ?
Ba1 O5 Ba1 O1 3_565 . . . 174.89(6) ?
Ba1 O5 Ba1 O2 3_565 . . 1_554 -66.73(8) ?
Ba1 O5 Ba1 O1 3_565 . . 4_575 166.78(13) ?
Ba1 O5 Ba1 O7 3_565 . . . 53.60(8) ?
Ba1 O5 Ba1 O7 3_565 . . 4_576 117.34(5) ?
Ba1 O5 Ba1 O6 3_565 . . 3_565 -54.46(5) ?
Ba1 O5 Ba1 O6 3_565 . . . 53.36(6) ?
Ba1 O5 Ba1 O5 3_565 . . 3_565 0.0 ?
Ba1 O5 Ba1 N1 3_565 . . . -128.71(6) ?
Ba1 O5 Ba1 C6 3_565 . . 4_575 -162.71(6) ?
O1 Ba1 N1 C5 . . . . -174.1(2) ?
O2 Ba1 N1 C5 1_554 . . . -12.0(2) ?
O1 Ba1 N1 C5 4_575 . . . -80.1(2) ?
O7 Ba1 N1 C5 . . . . -66.7(3) ?
O7 Ba1 N1 C5 4_576 . . . -155.5(2) ?
O6 Ba1 N1 C5 3_565 . . . 57.8(2) ?
O6 Ba1 N1 C5 . . . . 119.5(2) ?
O5 Ba1 N1 C5 . . . . 116.6(2) ?
O5 Ba1 N1 C5 3_565 . . . 34.7(2) ?
C6 Ba1 N1 C5 4_575 . . . -84.0(2) ?
Ba1 Ba1 N1 C5 3_565 . . . 81.3(2) ?
O1 Ba1 N1 C1 . . . . -3.35(16) ?
O2 Ba1 N1 C1 1_554 . . . 158.68(19) ?
O1 Ba1 N1 C1 4_575 . . . 90.65(18) ?
O7 Ba1 N1 C1 . . . . 103.99(18) ?
O7 Ba1 N1 C1 4_576 . . . 15.24(19) ?
O6 Ba1 N1 C1 3_565 . . . -131.43(19) ?
O6 Ba1 N1 C1 . . . . -69.8(2) ?
O5 Ba1 N1 C1 . . . . -72.70(18) ?
O5 Ba1 N1 C1 3_565 . . . -154.60(16) ?
C6 Ba1 N1 C1 4_575 . . . 86.74(18) ?
Ba1 Ba1 N1 C1 3_565 . . . -108.02(17) ?
C5 N1 C1 C2 . . . . -0.2(4) ?
Ba1 N1 C1 C2 . . . . -171.43(15) ?
C5 N1 C1 C6 . . . . -179.8(2) ?
Ba1 N1 C1 C6 . . . . 9.0(3) ?
C3 C2 C1 N1 . . . . -0.6(3) ?
C3 C2 C1 C6 . . . . 178.93(19) ?
C1 N1 C5 C4 . . . . 0.7(4) ?
Ba1 N1 C5 C4 . . . . 171.8(2) ?
O2 Ba1 O1 C6 1_554 . . . -24.9(2) ?
O1 Ba1 O1 C6 4_575 . . . -90.95(18) ?
O7 Ba1 O1 C6 . . . . -144.00(18) ?
O7 Ba1 O1 C6 4_576 . . . -164.6(2) ?
O6 Ba1 O1 C6 3_565 . . . 48.6(2) ?
O6 Ba1 O1 C6 . . . . 140.52(19) ?
O5 Ba1 O1 C6 . . . . 91.6(2) ?
O5 Ba1 O1 C6 3_565 . . . 104.5(2) ?
N1 Ba1 O1 C6 . . . . -4.18(18) ?
C6 Ba1 O1 C6 4_575 . . . -75.3(2) ?
Ba1 Ba1 O1 C6 3_565 . . . 95.48(19) ?
O2 Ba1 O1 Ba1 1_554 . . 4_576 96.43(7) ?
O1 Ba1 O1 Ba1 4_575 . . 4_576 30.42(8) ?
O7 Ba1 O1 Ba1 . . . 4_576 -22.64(8) ?
O7 Ba1 O1 Ba1 4_576 . . 4_576 -43.21(5) ?
O6 Ba1 O1 Ba1 3_565 . . 4_576 170.00(5) ?
O6 Ba1 O1 Ba1 . . . 4_576 -98.11(6) ?
O5 Ba1 O1 Ba1 . . . 4_576 -147.01(7) ?
O5 Ba1 O1 Ba1 3_565 . . 4_576 -134.14(11) ?
N1 Ba1 O1 Ba1 . . . 4_576 117.19(8) ?
C6 Ba1 O1 Ba1 4_575 . . 4_576 46.08(6) ?
Ba1 Ba1 O1 Ba1 3_565 . . 4_576 -143.15(4) ?
Ba1 O2 C6 O1 1_556 . . . 14.9(4) ?
Ba1 O2 C6 C1 1_556 . . . -165.84(15) ?
Ba1 O2 C6 Ba1 1_556 . . 4_576 64.7(2) ?
Ba1 O1 C6 O2 . . . . -170.54(18) ?
Ba1 O1 C6 O2 4_576 . . . 66.7(3) ?
Ba1 O1 C6 C1 . . . . 10.2(3) ?
Ba1 O1 C6 C1 4_576 . . . -112.54(17) ?
Ba1 O1 C6 Ba1 . . . 4_576 122.77(18) ?
N1 C1 C6 O2 . . . . 168.6(2) ?
C2 C1 C6 O2 . . . . -11.0(3) ?
N1 C1 C6 O1 . . . . -12.2(3) ?
C2 C1 C6 O1 . . . . 168.2(2) ?
N1 C1 C6 Ba1 . . . 4_576 -77.6(2) ?
C2 C1 C6 Ba1 . . . 4_576 102.8(2) ?
C1 C2 C3 C4 . . . . 1.0(3) ?
C1 C2 C3 C7 . . . . -177.42(19) ?
O3 C7 C3 C4 . . . . 172.7(3) ?
O4 C7 C3 C4 . . . . -7.1(4) ?
O3 C7 C3 C2 . . . . -8.9(3) ?
O4 C7 C3 C2 . . . . 171.3(2) ?
N1 C5 C4 C3 . . . . -0.4(5) ?
C2 C3 C4 C5 . . . . -0.5(4) ?
C7 C3 C4 C5 . . . . 177.9(3) ?
